data_7709213
loop_
_publ_author_name
'Cesari, Cristiana'
'Bortoluzzi, Marco'
'Femoni, Cristina'
'Iapalucci, Maria Carmela'
'Zacchini, Stefano'

_publ_section_title
;
 Synthesis, molecular structure and fluxional behavior of the elusive
 [HRu4(CO)12]3-- carbonyl anion
;
_journal_name_full 'Dalton Transactions'
_journal_paper_doi 10.1039/D1DT03622J
_journal_year 2022
_chemical_formula_sum 'C35 H35 N2 O9 P Ru3'
_chemical_formula_weight 961.83
_space_group_crystal_system triclinic
_space_group_IT_number 2
_space_group_name_Hall '-P 1'
_space_group_name_H-M_alt 'P -1'
_atom_sites_solution_hydrogens geom
_audit_creation_method SHELXL-2014/7
_audit_update_record
;
2021-10-11 deposited with the CCDC.	2022-01-04 downloaded from the CCDC.
;
_cell_angle_alpha 90.095(3)
_cell_angle_beta 99.075(3)
_cell_angle_gamma 100.292(3)
_cell_formula_units_Z 2
_cell_length_a 11.1727(11)
_cell_length_b 11.9062(12)
_cell_length_c 14.3383(14)
_cell_measurement_reflns_used 9016
_cell_measurement_temperature 100(2)
_cell_measurement_theta_max 34.458
_cell_measurement_theta_min 2.2915
_cell_volume 1852.3(3)
_computing_cell_refinement 'APEX2 (Bruker AXS, 2006)'
_computing_data_collection 'APEX2 (Bruker AXS, 2006)'
_computing_data_reduction 'SAINT (Bruker AXS, 2004)'
_computing_molecular_graphics 'SCHAKAL99 (Keller, 1999)'
_computing_publication_material 'XCIF (Bruker AXS, 2001)'
_computing_structure_refinement 'SHELXL-2014/7 (Sheldrick, 2014)'
_computing_structure_solution 'SHELXL-2014/7 (Sheldrick, 2014)'
_diffrn_ambient_temperature 100(2)
_diffrn_measured_fraction_theta_full 0.992
_diffrn_measured_fraction_theta_max 0.992
_diffrn_measurement_device_type 'PHOTON2 area detector'
_diffrn_measurement_method 'phi and omega scans'
_diffrn_radiation_type MoK\a
_diffrn_radiation_wavelength 0.71073
_diffrn_reflns_av_R_equivalents 0.0604
_diffrn_reflns_av_unetI/netI 0.0617
_diffrn_reflns_Laue_measured_fraction_full 0.992
_diffrn_reflns_Laue_measured_fraction_max 0.992
_diffrn_reflns_limit_h_max 13
_diffrn_reflns_limit_h_min -13
_diffrn_reflns_limit_k_max 14
_diffrn_reflns_limit_k_min -14
_diffrn_reflns_limit_l_max 17
_diffrn_reflns_limit_l_min -17
_diffrn_reflns_number 23609
_diffrn_reflns_point_group_measured_fraction_full 0.992
_diffrn_reflns_point_group_measured_fraction_max 0.992
_diffrn_reflns_theta_full 25.099
_diffrn_reflns_theta_max 25.099
_diffrn_reflns_theta_min 1.439
_diffrn_source 'fine-focus sealed tube'
_exptl_absorpt_coefficient_mu 1.305
_exptl_absorpt_correction_T_max 0.4364
_exptl_absorpt_correction_T_min 0.3305
_exptl_absorpt_correction_type empirical
_exptl_absorpt_process_details
;
 Data were corrected for Lorentz polarization and absorption
 effects (empirical absorption corrections SADABS).
 R(int) = 0.1870 (selected reflections only, before parameter refinement)
 R(int) = 0.0560 (selected reflections only, after parameter refinement)
;
_exptl_crystal_colour yellow
_exptl_crystal_density_diffrn 1.725
_exptl_crystal_description needle
_exptl_crystal_F_000 956
_exptl_crystal_size_max 0.180
_exptl_crystal_size_mid 0.120
_exptl_crystal_size_min 0.110
_refine_diff_density_max 1.438
_refine_diff_density_min -2.126
_refine_diff_density_rms 0.157
_refine_ls_extinction_method none
_refine_ls_goodness_of_fit_ref 1.172
_refine_ls_hydrogen_treatment constr
_refine_ls_matrix_type full
_refine_ls_number_parameters 482
_refine_ls_number_reflns 6537
_refine_ls_number_restraints 414
_refine_ls_restrained_S_all 1.153
_refine_ls_R_factor_all 0.0622
_refine_ls_R_factor_gt 0.0521
_refine_ls_shift/su_max 0.001
_refine_ls_shift/su_mean 0.000
_refine_ls_structure_factor_coef Fsqd
_refine_ls_weighting_details 'w=1/[\s^2^(Fo^2^)+10.3236P] where P=(Fo^2^+2Fc^2^)/3'
_refine_ls_weighting_scheme calc
_refine_ls_wR_factor_gt 0.0964
_refine_ls_wR_factor_ref 0.0993
_reflns_Friedel_coverage 0.000
_reflns_number_gt 5629
_reflns_number_total 6537
_reflns_threshold_expression 'I > 2\s(I)'
_cod_data_source_file d1dt03622j3.cif
_cod_data_source_block 9
_cod_database_code 7709213
_shelx_shelxl_version_number 2014/7
_shelx_space_group_comment
;
The symmetry employed for this shelxl refinement is uniquely defined
by the following loop, which should always be used as a source of
symmetry information in preference to the above space-group names.
They are only intended as comments.
;
_shelx_estimated_absorpt_t_min 0.799
_shelx_estimated_absorpt_t_max 0.870

loop_
_space_group_symop_operation_xyz
'x, y, z'
'-x, -y, -z'

loop_
_atom_site_label
_atom_site_type_symbol
_atom_site_fract_x
_atom_site_fract_y
_atom_site_fract_z
_atom_site_U_iso_or_equiv
_atom_site_adp_type
_atom_site_occupancy
_atom_site_site_symmetry_order
_atom_site_calc_flag
_atom_site_refinement_flags_posn
_atom_site_refinement_flags_adp
_atom_site_refinement_flags_occupancy
_atom_site_disorder_assembly
_atom_site_disorder_group
Ru1 Ru 0.89867(4) 0.30224(4) 0.21581(3) 0.00930(12) Uani 1 1 d . . . . .
Ru2 Ru 0.86411(4) 0.29927(4) 0.40012(3) 0.00958(12) Uani 1 1 d . . . . .
Ru3 Ru 0.78764(4) 0.10427(4) 0.28810(3) 0.00911(12) Uani 1 1 d . . . . .
C1 C 1.0594(6) 0.3061(5) 0.1948(5) 0.0189(14) Uani 1 1 d . U . . .
C2 C 0.8703(6) 0.4001(5) 0.1142(4) 0.0165(14) Uani 1 1 d . U . . .
C3 C 0.7904(6) 0.3803(5) 0.4806(4) 0.0158(14) Uani 1 1 d . U . . .
C4 C 1.0090(6) 0.3094(5) 0.4887(5) 0.0168(14) Uani 1 1 d . U . . .
C5 C 0.6396(6) 0.0016(5) 0.2536(4) 0.0148(13) Uani 1 1 d . U . . .
C6 C 0.8717(6) -0.0168(5) 0.3175(5) 0.0169(14) Uani 1 1 d . U . . .
C7 C 0.9542(6) 0.4295(5) 0.3250(4) 0.0138(13) Uani 1 1 d . U . . .
C8 C 0.7998(5) 0.1311(5) 0.4377(4) 0.0107(12) Uani 1 1 d . U . . .
C9 C 0.8522(5) 0.1348(5) 0.1575(4) 0.0124(13) Uani 1 1 d . U . . .
O1 O 1.1580(4) 0.3083(4) 0.1815(4) 0.0375(14) Uani 1 1 d . U . . .
O2 O 0.8570(5) 0.4621(4) 0.0553(3) 0.0330(13) Uani 1 1 d . U . . .
O3 O 0.7443(4) 0.4295(4) 0.5290(3) 0.0231(11) Uani 1 1 d . U . . .
O4 O 1.0986(4) 0.3174(4) 0.5398(3) 0.0260(11) Uani 1 1 d . U . . .
O5 O 0.5475(4) -0.0602(4) 0.2322(3) 0.0236(11) Uani 1 1 d . U . . .
O6 O 0.9174(4) -0.0926(4) 0.3381(4) 0.0279(12) Uani 1 1 d . U . . .
O7 O 1.0173(4) 0.5215(4) 0.3362(3) 0.0241(11) Uani 1 1 d . U . . .
O8 O 0.7915(4) 0.0750(4) 0.5029(3) 0.0199(10) Uani 1 1 d . U . . .
O9 O 0.8694(4) 0.0832(4) 0.0921(3) 0.0162(9) Uani 1 1 d . U . . .
N1 N 0.7318(4) 0.2658(4) 0.2746(3) 0.0085(10) Uani 1 1 d . . . . .
P1 P 0.60181(14) 0.30532(13) 0.24719(11) 0.0105(3) Uani 1 1 d . . . . .
C11 C 0.5129(5) 0.2304(5) 0.1417(4) 0.0128(12) Uani 1 1 d . U . . .
C12 C 0.3853(6) 0.2040(5) 0.1320(5) 0.0172(13) Uani 1 1 d . U . . .
H12 H 0.3443 0.2271 0.1800 0.021 Uiso 1 1 calc R U . . .
C13 C 0.3178(6) 0.1441(5) 0.0523(5) 0.0178(13) Uani 1 1 d . U . . .
H13 H 0.2305 0.1257 0.0455 0.021 Uiso 1 1 calc R U . . .
C14 C 0.3781(6) 0.1115(5) -0.0168(5) 0.0223(15) Uani 1 1 d . U . . .
H14 H 0.3319 0.0698 -0.0713 0.027 Uiso 1 1 calc R U . . .
C15 C 0.5048(6) 0.1387(5) -0.0081(4) 0.0160(13) Uani 1 1 d . U . . .
H15 H 0.5452 0.1158 -0.0565 0.019 Uiso 1 1 calc R U . . .
C16 C 0.5720(6) 0.1982(5) 0.0699(4) 0.0150(13) Uani 1 1 d . U . . .
H16 H 0.6592 0.2177 0.0754 0.018 Uiso 1 1 calc R U . . .
C21 C 0.6174(9) 0.4535(7) 0.2233(7) 0.015(2) Uani 0.538(15) 1 d G U P A 1
C22 C 0.6987(9) 0.5337(10) 0.2839(7) 0.016(2) Uani 0.538(15) 1 d G U P A 1
H22 H 0.7472 0.5095 0.3381 0.019 Uiso 0.538(15) 1 calc R U P A 1
C23 C 0.7092(9) 0.6493(9) 0.2653(8) 0.022(2) Uani 0.538(15) 1 d G U P A 1
H23 H 0.7648 0.7041 0.3068 0.027 Uiso 0.538(15) 1 calc R U P A 1
C24 C 0.6384(10) 0.6846(6) 0.1861(8) 0.024(2) Uani 0.538(15) 1 d G U P A 1
H24 H 0.6456 0.7636 0.1734 0.029 Uiso 0.538(15) 1 calc R U P A 1
C25 C 0.5570(12) 0.6044(8) 0.1254(7) 0.023(2) Uani 0.538(15) 1 d G U P A 1
H25 H 0.5086 0.6286 0.0713 0.027 Uiso 0.538(15) 1 calc R U P A 1
C26 C 0.5466(10) 0.4888(7) 0.1440(7) 0.020(2) Uani 0.538(15) 1 d G U P A 1
H26 H 0.4910 0.4340 0.1026 0.024 Uiso 0.538(15) 1 calc R U P A 1
C41 C 0.6173(11) 0.4580(9) 0.2221(9) 0.016(2) Uani 0.462(15) 1 d G U P A 2
C42 C 0.6590(14) 0.5362(12) 0.2974(6) 0.020(3) Uani 0.462(15) 1 d G U P A 2
H42 H 0.6711 0.5102 0.3602 0.024 Uiso 0.462(15) 1 calc R U P A 2
C43 C 0.6828(13) 0.6525(11) 0.2808(8) 0.022(3) Uani 0.462(15) 1 d G U P A 2
H43 H 0.7113 0.7059 0.3323 0.026 Uiso 0.462(15) 1 calc R U P A 2
C44 C 0.6651(12) 0.6905(8) 0.1889(9) 0.025(2) Uani 0.462(15) 1 d G U P A 2
H44 H 0.6814 0.7700 0.1776 0.031 Uiso 0.462(15) 1 calc R U P A 2
C45 C 0.6234(15) 0.6123(9) 0.1136(7) 0.022(2) Uani 0.462(15) 1 d G U P A 2
H45 H 0.6112 0.6383 0.0508 0.027 Uiso 0.462(15) 1 calc R U P A 2
C46 C 0.5995(13) 0.4961(8) 0.1302(7) 0.018(2) Uani 0.462(15) 1 d G U P A 2
H46 H 0.5710 0.4427 0.0787 0.022 Uiso 0.462(15) 1 calc R U P A 2
C31 C 0.5044(6) 0.2769(5) 0.3369(5) 0.0164(13) Uani 1 1 d . U . . .
C32 C 0.4934(6) 0.1729(5) 0.3807(5) 0.0187(14) Uani 1 1 d . U . . .
H32 H 0.5432 0.1199 0.3675 0.022 Uiso 1 1 calc R U . . .
C33 C 0.4114(6) 0.1447(6) 0.4430(5) 0.0236(15) Uani 1 1 d . U . . .
H33 H 0.4046 0.0724 0.4716 0.028 Uiso 1 1 calc R U . . .
C34 C 0.3404(8) 0.2192(7) 0.4638(6) 0.0398(18) Uani 1 1 d . U . . .
H34 H 0.2852 0.2002 0.5077 0.048 Uiso 1 1 calc R U . . .
C35 C 0.3491(9) 0.3228(8) 0.4206(7) 0.056(2) Uani 1 1 d . U . . .
H35 H 0.2970 0.3742 0.4329 0.067 Uiso 1 1 calc R U . . .
C36 C 0.4340(8) 0.3532(7) 0.3586(6) 0.0416(19) Uani 1 1 d . U . . .
H36 H 0.4426 0.4266 0.3318 0.050 Uiso 1 1 calc R U . . .
N2 N 0.8269(5) 0.2171(4) 0.7951(4) 0.0168(11) Uani 1 1 d . U . . .
C101 C 0.9656(6) 0.2580(6) 0.8208(5) 0.0218(15) Uani 1 1 d . U . . .
H10A H 1.0074 0.2133 0.7819 0.026 Uiso 1 1 calc R U . . .
H10B H 0.9851 0.3389 0.8035 0.026 Uiso 1 1 calc R U . . .
C102 C 1.0188(7) 0.2485(7) 0.9233(5) 0.0296(17) Uani 1 1 d . U . . .
H10C H 1.1079 0.2767 0.9327 0.044 Uiso 1 1 calc R U . . .
H10D H 0.9804 0.2943 0.9627 0.044 Uiso 1 1 calc R U . . .
H10E H 1.0027 0.1684 0.9410 0.044 Uiso 1 1 calc R U . . .
C103 C 0.7899(6) 0.0940(5) 0.8218(5) 0.0218(15) Uani 1 1 d . U . . .
H10F H 0.8092 0.0894 0.8913 0.026 Uiso 1 1 calc R U . . .
H10G H 0.6995 0.0709 0.8035 0.026 Uiso 1 1 calc R U . . .
C104 C 0.8519(7) 0.0097(6) 0.7769(5) 0.0285(17) Uani 1 1 d . U . . .
H10H H 0.8230 -0.0674 0.7977 0.043 Uiso 1 1 calc R U . . .
H10I H 0.8316 0.0117 0.7080 0.043 Uiso 1 1 calc R U . . .
H10J H 0.9414 0.0302 0.7959 0.043 Uiso 1 1 calc R U . . .
C105 C 0.7566(6) 0.2863(5) 0.8487(5) 0.0195(14) Uani 1 1 d . U . . .
H10K H 0.6676 0.2538 0.8335 0.023 Uiso 1 1 calc R U . . .
H10L H 0.7823 0.2781 0.9173 0.023 Uiso 1 1 calc R U . . .
C106 C 0.7750(7) 0.4121(6) 0.8277(5) 0.0319(18) Uani 1 1 d . U . . .
H10M H 0.7267 0.4503 0.8650 0.048 Uiso 1 1 calc R U . . .
H10N H 0.8625 0.4459 0.8443 0.048 Uiso 1 1 calc R U . . .
H10O H 0.7476 0.4215 0.7603 0.048 Uiso 1 1 calc R U . . .
C107 C 0.7943(6) 0.2303(6) 0.6896(4) 0.0201(14) Uani 1 1 d . U . . .
H10P H 0.8222 0.3110 0.6750 0.024 Uiso 1 1 calc R U . . .
H10Q H 0.8411 0.1835 0.6571 0.024 Uiso 1 1 calc R U . . .
C108 C 0.6604(6) 0.1970(6) 0.6491(5) 0.0240(16) Uani 1 1 d . U . . .
H10R H 0.6489 0.2085 0.5809 0.036 Uiso 1 1 calc R U . . .
H10S H 0.6318 0.1164 0.6611 0.036 Uiso 1 1 calc R U . . .
H10T H 0.6129 0.2444 0.6790 0.036 Uiso 1 1 calc R U . . .

loop_
_atom_site_aniso_label
_atom_site_aniso_U_11
_atom_site_aniso_U_22
_atom_site_aniso_U_33
_atom_site_aniso_U_23
_atom_site_aniso_U_13
_atom_site_aniso_U_12
Ru1 0.0083(2) 0.0105(2) 0.0089(3) 0.00022(18) 0.00226(19) 0.00032(19)
Ru2 0.0101(2) 0.0102(2) 0.0075(3) -0.00103(18) 0.00134(19) -0.00056(19)
Ru3 0.0091(2) 0.0079(2) 0.0104(3) -0.00079(18) 0.00264(19) 0.00068(18)
C1 0.018(4) 0.016(3) 0.024(4) 0.004(3) 0.006(3) 0.004(3)
C2 0.018(3) 0.018(3) 0.013(3) -0.003(3) -0.001(3) 0.002(3)
C3 0.021(3) 0.014(3) 0.011(3) 0.004(3) -0.001(3) 0.002(3)
C4 0.020(4) 0.017(3) 0.014(3) -0.001(3) 0.006(3) 0.002(3)
C5 0.0148(16) 0.0149(16) 0.0147(16) -0.0004(10) 0.0028(10) 0.0025(10)
C6 0.019(3) 0.011(3) 0.021(4) -0.003(3) 0.009(3) 0.002(3)
C7 0.0142(15) 0.0135(15) 0.0136(16) 0.0011(10) 0.0027(10) 0.0017(10)
C8 0.0103(15) 0.0108(15) 0.0110(15) -0.0002(10) 0.0023(10) 0.0016(10)
C9 0.0122(15) 0.0126(15) 0.0122(15) 0.0001(10) 0.0018(10) 0.0016(10)
O1 0.014(3) 0.030(3) 0.073(4) 0.005(3) 0.018(3) 0.005(2)
O2 0.046(3) 0.029(3) 0.022(3) 0.013(2) -0.003(2) 0.008(2)
O3 0.034(3) 0.022(3) 0.015(2) -0.004(2) 0.007(2) 0.008(2)
O4 0.020(3) 0.033(3) 0.021(3) -0.003(2) -0.006(2) 0.003(2)
O5 0.018(2) 0.025(3) 0.024(3) -0.007(2) 0.007(2) -0.009(2)
O6 0.030(3) 0.020(3) 0.040(3) 0.010(2) 0.014(2) 0.014(2)
O7 0.0220(17) 0.0212(17) 0.0245(18) -0.0023(14) 0.0043(15) -0.0084(14)
O8 0.029(3) 0.018(2) 0.013(2) 0.0087(18) 0.001(2) 0.006(2)
O9 0.0155(16) 0.0181(16) 0.0174(17) -0.0039(14) 0.0095(14) 0.0037(14)
N1 0.013(3) 0.007(2) 0.006(3) 0.0036(19) 0.001(2) 0.003(2)
P1 0.0099(8) 0.0105(8) 0.0111(8) -0.0002(6) 0.0013(6) 0.0022(6)
C11 0.015(3) 0.006(3) 0.015(3) 0.001(2) 0.001(2) -0.002(2)
C12 0.016(3) 0.016(3) 0.019(3) 0.002(2) 0.003(3) 0.001(2)
C13 0.0174(16) 0.0178(16) 0.0179(16) 0.0016(10) 0.0019(10) 0.0029(10)
C14 0.025(3) 0.014(3) 0.021(3) -0.001(3) -0.005(3) -0.004(3)
C15 0.021(3) 0.011(3) 0.016(3) 0.004(2) 0.004(3) 0.002(2)
C16 0.015(3) 0.012(3) 0.016(3) 0.006(2) -0.002(2) 0.001(2)
C21 0.020(4) 0.012(4) 0.015(4) 0.001(4) 0.005(4) 0.005(4)
C22 0.020(5) 0.014(4) 0.014(4) 0.000(3) 0.002(4) 0.005(4)
C23 0.030(5) 0.016(4) 0.018(4) 0.001(4) -0.003(4) 0.000(4)
C24 0.036(5) 0.012(4) 0.022(4) 0.001(4) -0.002(4) 0.005(4)
C25 0.033(5) 0.015(4) 0.018(4) 0.002(4) -0.003(4) 0.005(4)
C26 0.028(5) 0.013(4) 0.017(4) 0.001(3) 0.002(4) 0.003(4)
C41 0.021(4) 0.012(4) 0.016(4) 0.002(4) 0.005(4) 0.005(4)
C42 0.027(5) 0.014(4) 0.016(4) 0.000(4) -0.003(4) 0.003(4)
C43 0.033(5) 0.014(4) 0.017(4) -0.001(4) -0.006(4) 0.004(4)
C44 0.037(5) 0.014(4) 0.022(4) 0.000(4) -0.004(4) 0.003(4)
C45 0.032(5) 0.012(4) 0.020(4) 0.004(4) -0.003(4) 0.003(5)
C46 0.025(5) 0.013(4) 0.016(4) 0.000(4) 0.004(4) 0.002(4)
C31 0.014(3) 0.016(3) 0.021(3) -0.001(2) 0.008(3) 0.005(2)
C32 0.019(3) 0.015(3) 0.024(3) 0.002(3) 0.005(3) 0.006(3)
C33 0.022(3) 0.023(3) 0.027(4) 0.004(3) 0.008(3) 0.007(3)
C34 0.040(2) 0.040(2) 0.040(2) 0.0018(10) 0.0085(10) 0.0077(10)
C35 0.056(2) 0.055(2) 0.057(2) 0.0020(10) 0.0114(10) 0.0114(11)
C36 0.052(4) 0.029(4) 0.056(5) 0.014(3) 0.035(4) 0.018(3)
N2 0.019(3) 0.017(3) 0.015(3) 0.002(2) 0.009(2) 0.002(2)
C101 0.023(3) 0.018(3) 0.025(4) -0.001(3) 0.006(3) 0.002(3)
C102 0.024(4) 0.039(4) 0.025(4) 0.008(3) 0.000(3) 0.004(3)
C103 0.024(3) 0.016(3) 0.026(4) 0.005(3) 0.011(3) 0.000(3)
C104 0.035(4) 0.017(4) 0.036(4) 0.001(3) 0.016(3) 0.003(3)
C105 0.0198(16) 0.0197(16) 0.0196(16) 0.0007(10) 0.0043(10) 0.0038(10)
C106 0.042(5) 0.028(4) 0.030(4) 0.000(3) 0.010(4) 0.013(3)
C107 0.031(4) 0.019(3) 0.010(3) 0.003(2) 0.008(3) 0.000(3)
C108 0.027(4) 0.028(4) 0.015(4) 0.003(3) 0.004(3) -0.003(3)

loop_
_atom_type_symbol
_atom_type_description
_atom_type_scat_dispersion_real
_atom_type_scat_dispersion_imag
_atom_type_scat_source
C C 0.0033 0.0016 'International Tables Vol C Tables 4.2.6.8 and 6.1.1.4'
H H 0.0000 0.0000 'International Tables Vol C Tables 4.2.6.8 and 6.1.1.4'
N N 0.0061 0.0033 'International Tables Vol C Tables 4.2.6.8 and 6.1.1.4'
O O 0.0106 0.0060 'International Tables Vol C Tables 4.2.6.8 and 6.1.1.4'
P P 0.1023 0.0942 'International Tables Vol C Tables 4.2.6.8 and 6.1.1.4'
Ru Ru -1.2594 0.8363 'International Tables Vol C Tables 4.2.6.8 and 6.1.1.4'

loop_
_geom_angle_atom_site_label_1
_geom_angle_atom_site_label_2
_geom_angle_atom_site_label_3
_geom_angle
_geom_angle_site_symmetry_1
_geom_angle_site_symmetry_3
_geom_angle_publ_flag
C1 Ru1 C2 90.8(3) . . ?
C1 Ru1 C9 88.8(3) . . ?
C2 Ru1 C9 106.2(2) . . ?
C1 Ru1 C7 92.8(3) . . ?
C2 Ru1 C7 97.7(2) . . ?
C9 Ru1 C7 156.1(2) . . ?
C1 Ru1 N1 162.4(2) . . ?
C2 Ru1 N1 106.8(2) . . ?
C9 Ru1 N1 86.8(2) . . ?
C7 Ru1 N1 84.5(2) . . ?
C1 Ru1 Ru2 116.2(2) . . ?
C2 Ru1 Ru2 135.07(19) . . ?
C9 Ru1 Ru2 109.38(17) . . ?
C7 Ru1 Ru2 49.11(17) . . ?
N1 Ru1 Ru2 50.07(12) . . ?
C1 Ru1 Ru3 115.97(19) . . ?
C2 Ru1 Ru3 140.06(19) . . ?
C9 Ru1 Ru3 49.72(17) . . ?
C7 Ru1 Ru3 109.21(17) . . ?
N1 Ru1 Ru3 49.70(12) . . ?
Ru2 Ru1 Ru3 60.228(18) . . ?
C3 Ru2 C4 92.4(3) . . ?
C3 Ru2 C7 102.5(3) . . ?
C4 Ru2 C7 89.3(3) . . ?
C3 Ru2 C8 100.0(2) . . ?
C4 Ru2 C8 91.7(2) . . ?
C7 Ru2 C8 157.4(2) . . ?
C3 Ru2 N1 104.6(2) . . ?
C4 Ru2 N1 162.9(2) . . ?
C7 Ru2 N1 85.5(2) . . ?
C8 Ru2 N1 87.1(2) . . ?
C3 Ru2 Ru1 137.95(18) . . ?
C4 Ru2 Ru1 114.75(19) . . ?
C7 Ru2 Ru1 49.97(17) . . ?
C8 Ru2 Ru1 110.05(16) . . ?
N1 Ru2 Ru1 50.45(13) . . ?
C3 Ru2 Ru3 134.77(19) . . ?
C4 Ru2 Ru3 118.04(19) . . ?
C7 Ru2 Ru3 110.02(17) . . ?
C8 Ru2 Ru3 50.43(16) . . ?
N1 Ru2 Ru3 49.73(12) . . ?
Ru1 Ru2 Ru3 60.172(18) . . ?
C5 Ru3 C6 90.6(3) . . ?
C5 Ru3 C9 102.9(2) . . ?
C6 Ru3 C9 94.1(3) . . ?
C5 Ru3 N1 103.0(2) . . ?
C6 Ru3 N1 165.9(2) . . ?
C9 Ru3 N1 86.8(2) . . ?
C5 Ru3 C8 104.1(2) . . ?
C6 Ru3 C8 86.7(2) . . ?
C9 Ru3 C8 153.0(2) . . ?
N1 Ru3 C8 86.1(2) . . ?
C5 Ru3 Ru1 135.00(19) . . ?
C6 Ru3 Ru1 121.4(2) . . ?
C9 Ru3 Ru1 49.24(16) . . ?
N1 Ru3 Ru1 50.19(13) . . ?
C8 Ru3 Ru1 108.14(16) . . ?
C5 Ru3 Ru2 135.85(19) . . ?
C6 Ru3 Ru2 117.0(2) . . ?
C9 Ru3 Ru2 108.28(16) . . ?
N1 Ru3 Ru2 49.84(13) . . ?
C8 Ru3 Ru2 49.07(16) . . ?
Ru1 Ru3 Ru2 59.601(18) . . ?
O1 C1 Ru1 179.7(7) . . ?
O2 C2 Ru1 177.1(6) . . ?
O3 C3 Ru2 179.3(6) . . ?
O4 C4 Ru2 177.6(6) . . ?
O5 C5 Ru3 178.9(6) . . ?
O6 C6 Ru3 176.1(6) . . ?
O7 C7 Ru2 141.4(5) . . ?
O7 C7 Ru1 137.1(5) . . ?
Ru2 C7 Ru1 80.9(2) . . ?
O8 C8 Ru2 141.6(5) . . ?
O8 C8 Ru3 137.0(5) . . ?
Ru2 C8 Ru3 80.5(2) . . ?
O9 C9 Ru1 138.8(5) . . ?
O9 C9 Ru3 139.4(5) . . ?
Ru1 C9 Ru3 81.0(2) . . ?
P1 N1 Ru3 134.0(3) . . ?
P1 N1 Ru2 130.0(3) . . ?
Ru3 N1 Ru2 80.44(16) . . ?
P1 N1 Ru1 132.1(3) . . ?
Ru3 N1 Ru1 80.11(16) . . ?
Ru2 N1 Ru1 79.48(16) . . ?
N1 P1 C21 112.5(4) . . ?
N1 P1 C31 113.4(3) . . ?
C21 P1 C31 107.6(4) . . ?
N1 P1 C11 111.6(3) . . ?
C21 P1 C11 106.1(4) . . ?
C31 P1 C11 105.1(3) . . ?
N1 P1 C41 112.7(4) . . ?
C31 P1 C41 107.6(4) . . ?
C11 P1 C41 105.9(4) . . ?
C12 C11 C16 119.6(6) . . ?
C12 C11 P1 120.1(5) . . ?
C16 C11 P1 120.3(5) . . ?
C13 C12 C11 120.0(6) . . ?
C13 C12 H12 120.0 . . ?
C11 C12 H12 120.0 . . ?
C14 C13 C12 119.5(6) . . ?
C14 C13 H13 120.2 . . ?
C12 C13 H13 120.2 . . ?
C13 C14 C15 120.8(6) . . ?
C13 C14 H14 119.6 . . ?
C15 C14 H14 119.6 . . ?
C16 C15 C14 120.2(6) . . ?
C16 C15 H15 119.9 . . ?
C14 C15 H15 119.9 . . ?
C15 C16 C11 120.0(6) . . ?
C15 C16 H16 120.0 . . ?
C11 C16 H16 120.0 . . ?
C22 C21 C26 120.0 . . ?
C22 C21 P1 120.4(6) . . ?
C26 C21 P1 119.6(6) . . ?
C23 C22 C21 120.0 . . ?
C23 C22 H22 120.0 . . ?
C21 C22 H22 120.0 . . ?
C24 C23 C22 120.0 . . ?
C24 C23 H23 120.0 . . ?
C22 C23 H23 120.0 . . ?
C23 C24 C25 120.0 . . ?
C23 C24 H24 120.0 . . ?
C25 C24 H24 120.0 . . ?
C26 C25 C24 120.0 . . ?
C26 C25 H25 120.0 . . ?
C24 C25 H25 120.0 . . ?
C25 C26 C21 120.0 . . ?
C25 C26 H26 120.0 . . ?
C21 C26 H26 120.0 . . ?
C42 C41 C46 120.0 . . ?
C42 C41 P1 118.0(7) . . ?
C46 C41 P1 121.7(7) . . ?
C41 C42 C43 120.0 . . ?
C41 C42 H42 120.0 . . ?
C43 C42 H42 120.0 . . ?
C44 C43 C42 120.0 . . ?
C44 C43 H43 120.0 . . ?
C42 C43 H43 120.0 . . ?
C43 C44 C45 120.0 . . ?
C43 C44 H44 120.0 . . ?
C45 C44 H44 120.0 . . ?
C46 C45 C44 120.0 . . ?
C46 C45 H45 120.0 . . ?
C44 C45 H45 120.0 . . ?
C45 C46 C41 120.0 . . ?
C45 C46 H46 120.0 . . ?
C41 C46 H46 120.0 . . ?
C36 C31 C32 118.5(6) . . ?
C36 C31 P1 121.5(5) . . ?
C32 C31 P1 119.9(5) . . ?
C33 C32 C31 121.2(6) . . ?
C33 C32 H32 119.4 . . ?
C31 C32 H32 119.4 . . ?
C34 C33 C32 120.5(7) . . ?
C34 C33 H33 119.8 . . ?
C32 C33 H33 119.8 . . ?
C33 C34 C35 119.3(8) . . ?
C33 C34 H34 120.3 . . ?
C35 C34 H34 120.3 . . ?
C34 C35 C36 120.6(9) . . ?
C34 C35 H35 119.7 . . ?
C36 C35 H35 119.7 . . ?
C31 C36 C35 119.8(7) . . ?
C31 C36 H36 120.1 . . ?
C35 C36 H36 120.1 . . ?
C107 N2 C103 110.9(5) . . ?
C107 N2 C105 110.7(5) . . ?
C103 N2 C105 106.0(5) . . ?
C107 N2 C101 106.8(5) . . ?
C103 N2 C101 111.3(5) . . ?
C105 N2 C101 111.2(5) . . ?
C102 C101 N2 115.6(6) . . ?
C102 C101 H10A 108.4 . . ?
N2 C101 H10A 108.4 . . ?
C102 C101 H10B 108.4 . . ?
N2 C101 H10B 108.4 . . ?
H10A C101 H10B 107.4 . . ?
C101 C102 H10C 109.5 . . ?
C101 C102 H10D 109.5 . . ?
H10C C102 H10D 109.5 . . ?
C101 C102 H10E 109.5 . . ?
H10C C102 H10E 109.5 . . ?
H10D C102 H10E 109.5 . . ?
C104 C103 N2 114.7(5) . . ?
C104 C103 H10F 108.6 . . ?
N2 C103 H10F 108.6 . . ?
C104 C103 H10G 108.6 . . ?
N2 C103 H10G 108.6 . . ?
H10F C103 H10G 107.6 . . ?
C103 C104 H10H 109.5 . . ?
C103 C104 H10I 109.5 . . ?
H10H C104 H10I 109.5 . . ?
C103 C104 H10J 109.5 . . ?
H10H C104 H10J 109.5 . . ?
H10I C104 H10J 109.5 . . ?
C106 C105 N2 114.6(6) . . ?
C106 C105 H10K 108.6 . . ?
N2 C105 H10K 108.6 . . ?
C106 C105 H10L 108.6 . . ?
N2 C105 H10L 108.6 . . ?
H10K C105 H10L 107.6 . . ?
C105 C106 H10M 109.5 . . ?
C105 C106 H10N 109.5 . . ?
H10M C106 H10N 109.5 . . ?
C105 C106 H10O 109.5 . . ?
H10M C106 H10O 109.5 . . ?
H10N C106 H10O 109.5 . . ?
C108 C107 N2 115.7(5) . . ?
C108 C107 H10P 108.4 . . ?
N2 C107 H10P 108.4 . . ?
C108 C107 H10Q 108.4 . . ?
N2 C107 H10Q 108.4 . . ?
H10P C107 H10Q 107.4 . . ?
C107 C108 H10R 109.5 . . ?
C107 C108 H10S 109.5 . . ?
H10R C108 H10S 109.5 . . ?
C107 C108 H10T 109.5 . . ?
H10R C108 H10T 109.5 . . ?
H10S C108 H10T 109.5 . . ?

loop_
_geom_bond_atom_site_label_1
_geom_bond_atom_site_label_2
_geom_bond_distance
_geom_bond_site_symmetry_2
_geom_bond_publ_flag
Ru1 C1 1.860(7) . ?
Ru1 C2 1.890(6) . ?
Ru1 C9 2.105(6) . ?
Ru1 C7 2.117(6) . ?
Ru1 N1 2.141(5) . ?
Ru1 Ru2 2.7297(7) . ?
Ru1 Ru3 2.7455(7) . ?
Ru2 C3 1.877(7) . ?
Ru2 C4 1.879(7) . ?
Ru2 C7 2.090(6) . ?
Ru2 C8 2.104(6) . ?
Ru2 N1 2.129(5) . ?
Ru2 Ru3 2.7471(7) . ?
Ru3 C5 1.869(6) . ?
Ru3 C6 1.870(6) . ?
Ru3 C9 2.120(6) . ?
Ru3 N1 2.125(5) . ?
Ru3 C8 2.147(6) . ?
C1 O1 1.143(8) . ?
C2 O2 1.132(8) . ?
C3 O3 1.144(8) . ?
C4 O4 1.132(8) . ?
C5 O5 1.150(7) . ?
C6 O6 1.131(7) . ?
C7 O7 1.188(7) . ?
C8 O8 1.156(7) . ?
C9 O9 1.179(7) . ?
N1 P1 1.597(5) . ?
P1 C21 1.780(8) . ?
P1 C31 1.807(6) . ?
P1 C11 1.809(6) . ?
P1 C41 1.837(9) . ?
C11 C12 1.389(8) . ?
C11 C16 1.396(9) . ?
C12 C13 1.385(9) . ?
C12 H12 0.9500 . ?
C13 C14 1.375(9) . ?
C13 H13 0.9500 . ?
C14 C15 1.380(9) . ?
C14 H14 0.9500 . ?
C15 C16 1.363(9) . ?
C15 H15 0.9500 . ?
C16 H16 0.9500 . ?
C21 C22 1.3900 . ?
C21 C26 1.3900 . ?
C22 C23 1.3900 . ?
C22 H22 0.9500 . ?
C23 C24 1.3900 . ?
C23 H23 0.9500 . ?
C24 C25 1.3900 . ?
C24 H24 0.9500 . ?
C25 C26 1.3900 . ?
C25 H25 0.9500 . ?
C26 H26 0.9500 . ?
C41 C42 1.3900 . ?
C41 C46 1.3900 . ?
C42 C43 1.3900 . ?
C42 H42 0.9500 . ?
C43 C44 1.3900 . ?
C43 H43 0.9500 . ?
C44 C45 1.3900 . ?
C44 H44 0.9500 . ?
C45 C46 1.3900 . ?
C45 H45 0.9500 . ?
C46 H46 0.9500 . ?
C31 C36 1.369(9) . ?
C31 C32 1.384(9) . ?
C32 C33 1.379(9) . ?
C32 H32 0.9500 . ?
C33 C34 1.352(10) . ?
C33 H33 0.9500 . ?
C34 C35 1.376(12) . ?
C34 H34 0.9500 . ?
C35 C36 1.401(12) . ?
C35 H35 0.9500 . ?
C36 H36 0.9500 . ?
N2 C107 1.515(8) . ?
N2 C103 1.518(8) . ?
N2 C105 1.519(8) . ?
N2 C101 1.524(8) . ?
C101 C102 1.508(9) . ?
C101 H10A 0.9900 . ?
C101 H10B 0.9900 . ?
C102 H10C 0.9800 . ?
C102 H10D 0.9800 . ?
C102 H10E 0.9800 . ?
C103 C104 1.513(9) . ?
C103 H10F 0.9900 . ?
C103 H10G 0.9900 . ?
C104 H10H 0.9800 . ?
C104 H10I 0.9800 . ?
C104 H10J 0.9800 . ?
C105 C106 1.512(9) . ?
C105 H10K 0.9900 . ?
C105 H10L 0.9900 . ?
C106 H10M 0.9800 . ?
C106 H10N 0.9800 . ?
C106 H10O 0.9800 . ?
C107 C108 1.499(9) . ?
C107 H10P 0.9900 . ?
C107 H10Q 0.9900 . ?
C108 H10R 0.9800 . ?
C108 H10S 0.9800 . ?
C108 H10T 0.9800 . ?
